data_1562218
loop_
_publ_author_name
'Hazari, Debdoot'
'Jana, Swapan Kumar'
'Fleck, Michel'
'Zangrando, Ennio'
'Dalai, Sudipta'

_publ_section_title
;
 Two three-dimensional coordination polymers of lead(II) with
 iminodiacetate and naphthalene-dicarboxylate anions: Synthesis,
 characterization and luminescence behavior
;
_journal_name_full 'Journal of Solid State Chemistry'
_journal_page_first 43
_journal_page_last 48
_journal_paper_doi 10.1016/j.jssc.2014.07.004
_journal_volume 219
_journal_year 2014
_chemical_formula_sum 'C12 H6 O4 Pb'
_chemical_formula_weight 421.36
_space_group_IT_number 15
_space_group_name_Hall '-C 2yc'
_space_group_name_H-M_alt 'C 1 2/c 1'
_symmetry_cell_setting monoclinic
_symmetry_space_group_name_H-M 'C 1 2/c 1'
_atom_sites_solution_hydrogens geom
_atom_sites_solution_primary direct
_atom_sites_solution_secondary difmap
_audit_creation_method SHELXL-97
_cell_angle_alpha 90.00
_cell_angle_beta 91.833(5)
_cell_angle_gamma 90.00
_cell_formula_units_Z 4
_cell_length_a 22.995(4)
_cell_length_b 5.5880(8)
_cell_length_c 7.6869(12)
_cell_measurement_temperature 296(2)
_cell_volume 987.2(3)
_computing_cell_refinement 'Bruker SAINT'
_computing_data_collection 'Bruker APEX2'
_computing_data_reduction 'Bruker SAINT'
_computing_molecular_graphics 'Bruker SHELXTL'
_computing_publication_material 'Bruker SHELXTL'
_computing_structure_refinement 'SHELXL-97 (Sheldrick, 2008)'
_computing_structure_solution 'SHELXS-97 (Sheldrick, 2008)'
_diffrn_ambient_temperature 296(2)
_diffrn_measured_fraction_theta_full 0.984
_diffrn_measured_fraction_theta_max 0.984
_diffrn_radiation_monochromator graphite
_diffrn_radiation_source 'fine-focus sealed tube'
_diffrn_radiation_type MoK\a
_diffrn_radiation_wavelength 0.71073
_diffrn_reflns_av_R_equivalents 0.0920
_diffrn_reflns_av_sigmaI/netI 0.0618
_diffrn_reflns_limit_h_max 29
_diffrn_reflns_limit_h_min -34
_diffrn_reflns_limit_k_max 8
_diffrn_reflns_limit_k_min -7
_diffrn_reflns_limit_l_max 11
_diffrn_reflns_limit_l_min -11
_diffrn_reflns_number 6796
_diffrn_reflns_theta_full 32.83
_diffrn_reflns_theta_max 32.83
_diffrn_reflns_theta_min 3.55
_exptl_absorpt_coefficient_mu 17.087
_exptl_absorpt_correction_T_max 0.5481
_exptl_absorpt_correction_T_min 0.4821
_exptl_absorpt_correction_type multi-scan
_exptl_absorpt_process_details 'SADABS; BRUKER, 2008'
_exptl_crystal_density_diffrn 2.835
_exptl_crystal_density_method 'not measured'
_exptl_crystal_F_000 768
_exptl_crystal_size_max 0.05
_exptl_crystal_size_mid 0.05
_exptl_crystal_size_min 0.04
_refine_diff_density_max 2.865
_refine_diff_density_min -3.798
_refine_diff_density_rms 0.287
_refine_ls_extinction_method none
_refine_ls_goodness_of_fit_ref 1.141
_refine_ls_hydrogen_treatment mixed
_refine_ls_matrix_type full
_refine_ls_number_parameters 90
_refine_ls_number_reflns 1806
_refine_ls_number_restraints 0
_refine_ls_restrained_S_all 1.141
_refine_ls_R_factor_all 0.0395
_refine_ls_R_factor_gt 0.0360
_refine_ls_shift/su_max 0.000
_refine_ls_shift/su_mean 0.000
_refine_ls_structure_factor_coef Fsqd
_refine_ls_weighting_details 'calc w=1/[\s^2^(Fo^2^)+(0.0340P)^2^+2.7290P] where P=(Fo^2^+2Fc^2^)/3'
_refine_ls_weighting_scheme calc
_refine_ls_wR_factor_gt 0.0880
_refine_ls_wR_factor_ref 0.0899
_reflns_number_gt 1664
_reflns_number_total 1806
_reflns_threshold_expression >2sigma(I)
_cod_data_source_file JSSC-2014-219-43.cif
_cod_data_source_block 2
_cod_original_sg_symbol_H-M 'C 2/c'
_cod_database_code 1562218

loop_
_symmetry_equiv_pos_as_xyz
'x, y, z'
'-x, y, -z+1/2'
'x+1/2, y+1/2, z'
'-x+1/2, y+1/2, -z+1/2'
'-x, -y, -z'
'x, -y, z-1/2'
'-x+1/2, -y+1/2, -z'
'x+1/2, -y+1/2, z-1/2'

loop_
_atom_site_label
_atom_site_type_symbol
_atom_site_fract_x
_atom_site_fract_y
_atom_site_fract_z
_atom_site_U_iso_or_equiv
_atom_site_adp_type
_atom_site_occupancy
_atom_site_symmetry_multiplicity
_atom_site_calc_flag
_atom_site_refinement_flags
_atom_site_disorder_assembly
_atom_site_disorder_group
Pb1 Pb 0.0000 0.31668(4) 0.7500 0.02104(10) Uani 1 2 d S . .
O1 O 0.03852(18) 0.2617(10) 0.4492(6) 0.0293(8) Uani 1 1 d . . .
O2 O 0.07599(17) -0.0607(9) 0.3219(7) 0.0423(11) Uani 1 1 d . . .
C1 C 0.0802(2) 0.1331(11) 0.4063(7) 0.0233(9) Uani 1 1 d . . .
C2 C 0.1410(2) 0.2107(10) 0.4533(8) 0.0224(10) Uani 1 1 d . . .
C3 C 0.1510(2) 0.4318(9) 0.5401(7) 0.0239(9) Uani 1 1 d . . .
H3 H 0.119(3) 0.522(11) 0.563(8) 0.022(15) Uiso 1 1 d . . .
C4 C 0.1875(2) 0.0680(9) 0.4133(6) 0.0206(8) Uani 1 1 d . . .
H4 H 0.180(3) -0.082(12) 0.343(8) 0.019(14) Uiso 1 1 d . . .
C5 C 0.2062(2) 0.5038(9) 0.5830(7) 0.0230(9) Uani 1 1 d . . .
H5 H 0.215(3) 0.647(13) 0.631(10) 0.023(18) Uiso 1 1 d . . .
C6 C 0.2453(2) 0.1385(9) 0.4564(7) 0.0207(9) Uani 1 1 d . . .

loop_
_atom_site_aniso_label
_atom_site_aniso_U_11
_atom_site_aniso_U_22
_atom_site_aniso_U_33
_atom_site_aniso_U_23
_atom_site_aniso_U_13
_atom_site_aniso_U_12
Pb1 0.02156(14) 0.01925(15) 0.02209(15) 0.000 -0.00244(10) 0.000
O1 0.0227(17) 0.041(2) 0.025(2) 0.0002(19) 0.0015(15) 0.0042(18)
O2 0.0219(17) 0.044(3) 0.061(3) -0.024(2) -0.0020(18) -0.0068(17)
C1 0.020(2) 0.028(2) 0.022(2) 0.001(2) -0.0036(17) -0.0016(18)
C2 0.016(2) 0.028(3) 0.022(3) 0.0012(19) -0.0004(18) -0.0029(17)
C3 0.0185(19) 0.024(3) 0.029(2) -0.003(2) 0.0011(17) 0.0007(17)
C4 0.024(2) 0.017(2) 0.021(2) -0.0009(18) -0.0008(15) -0.0013(16)
C5 0.0217(19) 0.019(2) 0.028(2) -0.0051(18) -0.0020(17) -0.0005(16)
C6 0.024(2) 0.0174(19) 0.021(2) 0.0009(17) -0.0002(17) 0.0000(17)

loop_
_atom_type_symbol
_atom_type_description
_atom_type_scat_dispersion_real
_atom_type_scat_dispersion_imag
_atom_type_scat_source
C C 0.0033 0.0016 'International Tables Vol C Tables 4.2.6.8 and 6.1.1.4'
H H 0.0000 0.0000 'International Tables Vol C Tables 4.2.6.8 and 6.1.1.4'
O O 0.0106 0.0060 'International Tables Vol C Tables 4.2.6.8 and 6.1.1.4'
Pb Pb -3.3944 10.1111 'International Tables Vol C Tables 4.2.6.8 and 6.1.1.4'

loop_
_geom_angle_atom_site_label_1
_geom_angle_atom_site_label_2
_geom_angle_atom_site_label_3
_geom_angle
_geom_angle_site_symmetry_1
_geom_angle_site_symmetry_3
O2 Pb1 O2 103.5(2) 5_556 6_556
O2 Pb1 O1 89.44(17) 5_556 .
O2 Pb1 O1 81.88(17) 6_556 .
O2 Pb1 O1 81.88(17) 5_556 2_556
O2 Pb1 O1 89.44(17) 6_556 2_556
O1 Pb1 O1 166.0(3) . 2_556
C1 O1 Pb1 127.3(4) . .
C1 O2 Pb1 134.3(4) . 5_556
O1 C1 O2 125.4(5) . .
O1 C1 C2 119.2(5) . .
O2 C1 C2 115.4(5) . .
C4 C2 C3 119.6(5) . .
C4 C2 C1 120.3(5) . .
C3 C2 C1 120.1(5) . .
C5 C3 C2 120.4(5) . .
C5 C3 H3 123(4) . .
C2 C3 H3 117(4) . .
C2 C4 C6 121.1(5) . .
C2 C4 H4 119(4) . .
C6 C4 H4 120(4) . .
C3 C5 C6 121.3(5) . 7_556
C3 C5 H5 124(5) . .
C6 C5 H5 115(5) 7_556 .
C5 C6 C4 122.4(5) 7_556 .
C5 C6 C6 118.8(6) 7_556 7_556
C4 C6 C6 118.7(6) . 7_556

loop_
_geom_bond_atom_site_label_1
_geom_bond_atom_site_label_2
_geom_bond_distance
_geom_bond_site_symmetry_2
Pb1 O2 2.312(4) 5_556
Pb1 O2 2.312(4) 6_556
Pb1 O1 2.521(4) .
Pb1 O1 2.521(4) 2_556
O1 C1 1.251(7) .
O2 C1 1.265(7) .
O2 Pb1 2.312(4) 5_556
C1 C2 1.496(7) .
C2 C4 1.376(7) .
C2 C3 1.419(8) .
C3 C5 1.362(7) .
C3 H3 0.91(6) .
C4 C6 1.415(7) .
C4 H4 1.01(7) .
C5 C6 1.411(7) 7_556
C5 H5 0.90(7) .
C6 C5 1.411(7) 7_556
C6 C6 1.429(11) 7_556

loop_
_geom_torsion_atom_site_label_1
_geom_torsion_atom_site_label_2
_geom_torsion_atom_site_label_3
_geom_torsion_atom_site_label_4
_geom_torsion
_geom_torsion_site_symmetry_1
_geom_torsion_site_symmetry_2
_geom_torsion_site_symmetry_3
_geom_torsion_site_symmetry_4
O2 Pb1 O1 C1 -102.2(5) 5_556 . . .
O2 Pb1 O1 C1 1.6(5) 6_556 . . .
O1 Pb1 O1 C1 -50.7(5) 2_556 . . .
Pb1 O1 C1 O2 108.0(6) . . . .
Pb1 O1 C1 C2 -73.3(7) . . . .
Pb1 O2 C1 O1 -13.9(10) 5_556 . . .
Pb1 O2 C1 C2 167.3(4) 5_556 . . .
O1 C1 C2 C4 177.6(5) . . . .
O2 C1 C2 C4 -3.6(8) . . . .
O1 C1 C2 C3 -2.2(9) . . . .
O2 C1 C2 C3 176.7(6) . . . .
C4 C2 C3 C5 0.3(9) . . . .
C1 C2 C3 C5 -179.9(5) . . . .
C3 C2 C4 C6 -0.3(8) . . . .
C1 C2 C4 C6 179.9(5) . . . .
C2 C3 C5 C6 -0.3(9) . . . 7_556
C2 C4 C6 C5 -180.0(5) . . . 7_556
C2 C4 C6 C6 0.3(9) . . . 7_556
